data_7050058
loop_
_publ_author_name
'Zheng, Xiang-Jun'
'Jin, Lin-Pei'
'Gao, Song'
'Lu, Shao-Zhe'

_publ_section_title
;
 Second ligand-directed self-assembly of lanthanide(iii) coordination
 polymers with 1,4-naphthalenedicarboxylate
;
_journal_issue 6
_journal_name_full 'New Journal of Chemistry'
_journal_page_first 798
_journal_paper_doi 10.1039/b415337e
_journal_volume 29
_journal_year 2005
_chemical_formula_sum 'C36 H25 Gd2 O15.5'
_chemical_formula_weight 1020.06
_chemical_name_systematic
;
?
;
_space_group_IT_number 110
_symmetry_cell_setting tetragonal
_symmetry_space_group_name_Hall 'I 4bw -2c'
_symmetry_space_group_name_H-M 'I 41 c d'
_atom_sites_solution_hydrogens geom
_atom_sites_solution_primary direct
_atom_sites_solution_secondary difmap
_audit_creation_method SHELXL-97
_cell_angle_alpha 90.00
_cell_angle_beta 90.00
_cell_angle_gamma 90.00
_cell_formula_units_Z 16
_cell_length_a 30.408(5)
_cell_length_b 30.408(5)
_cell_length_c 15.747(5)
_cell_measurement_reflns_used 948
_cell_measurement_temperature 293(2)
_cell_measurement_theta_max 26.35
_cell_measurement_theta_min 2.74
_cell_volume 14560(6)
_computing_cell_refinement 'Bruker SMART'
_computing_data_collection 'Bruker SMART'
_computing_data_reduction 'Bruker SAINT'
_computing_molecular_graphics 'Bruker SHELXTL'
_computing_publication_material 'Bruker SHELXTL'
_computing_structure_refinement 'SHELXL-97 (Sheldrick, 1997)'
_computing_structure_solution 'SHELXS-97 (Sheldrick, 1990)'
_diffrn_ambient_temperature 293(2)
_diffrn_measured_fraction_theta_full 0.995
_diffrn_measured_fraction_theta_max 0.995
_diffrn_measurement_device_type 'CCD area detector'
_diffrn_measurement_method 'phi and omega scans'
_diffrn_radiation_monochromator graphite
_diffrn_radiation_source 'fine-focus sealed tube'
_diffrn_radiation_type MoK\a
_diffrn_radiation_wavelength 0.71073
_diffrn_reflns_av_R_equivalents 0.0723
_diffrn_reflns_av_sigmaI/netI 0.0560
_diffrn_reflns_limit_h_max 17
_diffrn_reflns_limit_h_min -38
_diffrn_reflns_limit_k_max 37
_diffrn_reflns_limit_k_min -37
_diffrn_reflns_limit_l_max 19
_diffrn_reflns_limit_l_min -19
_diffrn_reflns_number 40403
_diffrn_reflns_theta_full 26.39
_diffrn_reflns_theta_max 26.39
_diffrn_reflns_theta_min 2.68
_exptl_absorpt_coefficient_mu 3.685
_exptl_absorpt_correction_T_max 1.000000
_exptl_absorpt_correction_T_min 0.735304
_exptl_absorpt_correction_type multi-scan
_exptl_absorpt_process_details SADABS
_exptl_crystal_density_diffrn 1.861
_exptl_crystal_density_meas ?
_exptl_crystal_density_method 'not measured'
_exptl_crystal_F_000 7888
_exptl_crystal_size_max 0.20
_exptl_crystal_size_mid 0.08
_exptl_crystal_size_min 0.06
_refine_diff_density_max 0.860
_refine_diff_density_min -0.741
_refine_diff_density_rms 0.125
_refine_ls_abs_structure_details 'Flack H D (1983), Acta Cryst. A39, 876-881'
_refine_ls_abs_structure_Flack -0.003(14)
_refine_ls_extinction_method none
_refine_ls_goodness_of_fit_ref 1.116
_refine_ls_hydrogen_treatment mixed
_refine_ls_matrix_type full
_refine_ls_number_parameters 487
_refine_ls_number_reflns 7351
_refine_ls_number_restraints 1
_refine_ls_restrained_S_all 1.116
_refine_ls_R_factor_all 0.0650
_refine_ls_R_factor_gt 0.0362
_refine_ls_shift/su_max 0.003
_refine_ls_shift/su_mean 0.000
_refine_ls_structure_factor_coef Fsqd
_refine_ls_weighting_details 'calc w=1/[\s^2^(Fo^2^)+(0.0123P)^2^+27.3855P] where P=(Fo^2^+2Fc^2^)/3'
_refine_ls_weighting_scheme calc
_refine_ls_wR_factor_gt 0.0548
_refine_ls_wR_factor_ref 0.0623
_reflns_number_gt 5755
_reflns_number_total 7351
_reflns_threshold_expression >2sigma(I)
_cod_data_source_file b415337e.txt
_cod_data_source_block complex2
_cod_depositor_comments
;
The following automatic conversions were performed:
'_symmetry_cell_setting' value 'Tetragonal' changed to 'tetragonal'
according to '/home/saulius/struct/CIF-dictionaries/cif_core.dic'
dictionary named 'cif_core.dic' version 2.4.1 from
2010-06-29.

'_exptl_absorpt_correction_type' value 'MULTI-SCAN' changed
to 'multi-scan' according to
'/home/saulius/struct/CIF-dictionaries/cif_core.dic' dictionary named
'cif_core.dic' version 2.4.1 from 2010-06-29.

Automatic conversion script
Id: cif_fix_enum 1527 2010-12-29 10:47:43Z saulius 

The following automatic conversions were performed:

'_exptl_crystal_density_meas' value 'NONE' was changed to '?' - the
value is perceived as not measured.

Automatic conversion script
Id: cif_fix_values 3008 2015-01-20 13:52:24Z robertas 
;
_cod_original_sg_symbol_H-M I4(1)cd
_cod_original_formula_sum 'C36 H25 Gd2 O15.50'
_cod_database_code 7050058

loop_
_symmetry_equiv_pos_as_xyz
'x, y, z'
'-x+1/2, -y+1/2, z+1/2'
'-y, x+1/2, z+1/4'
'y+1/2, -x, z+3/4'
'x, -y, z+1/2'
'-x+1/2, y+1/2, z'
'-y, -x+1/2, z+3/4'
'y+1/2, x, z+1/4'
'x+1/2, y+1/2, z+1/2'
'-x+1, -y+1, z+1'
'-y+1/2, x+1, z+3/4'
'y+1, -x+1/2, z+5/4'
'x+1/2, -y+1/2, z+1'
'-x+1, y+1, z+1/2'
'-y+1/2, -x+1, z+5/4'
'y+1, x+1/2, z+3/4'

loop_
_atom_site_label
_atom_site_type_symbol
_atom_site_fract_x
_atom_site_fract_y
_atom_site_fract_z
_atom_site_U_iso_or_equiv
_atom_site_adp_type
_atom_site_occupancy
_atom_site_symmetry_multiplicity
_atom_site_calc_flag
_atom_site_refinement_flags
_atom_site_disorder_assembly
_atom_site_disorder_group
Gd1 Gd 0.476761(11) 0.269985(11) 0.681706(18) 0.02244(9) Uani 1 1 d . . .
Gd2 Gd 0.471341(11) 0.277588(10) 0.936843(19) 0.02048(8) Uani 1 1 d . . .
O1 O 0.45316(15) 0.31794(15) 0.8111(3) 0.0242(11) Uani 1 1 d . . .
O2 O 0.41399(15) 0.31634(16) 0.6954(3) 0.0341(13) Uani 1 1 d . . .
O3 O 0.25979(17) 0.46626(17) 0.8227(3) 0.0286(13) Uani 1 1 d . . .
O4 O 0.30394(16) 0.49583(19) 0.9174(4) 0.0447(17) Uani 1 1 d . . .
O5 O 0.39113(16) 0.28999(16) 0.9517(4) 0.0369(14) Uani 1 1 d . . .
O6 O 0.43601(17) 0.33364(17) 1.0195(3) 0.0326(13) Uani 1 1 d . . .
O7 O 0.24477(16) 0.47689(17) 1.0536(4) 0.0325(13) Uani 1 1 d . . .
O8 O 0.26745(16) 0.46168(16) 1.1818(4) 0.0372(14) Uani 1 1 d . . .
O9 O 0.4299(2) 0.22930(18) 0.7657(4) 0.0490(17) Uani 1 1 d . . .
O10 O 0.4471(2) 0.2085(2) 0.8940(4) 0.0531(17) Uani 1 1 d . . .
O11 O 0.33354(17) 0.02964(15) 0.6695(4) 0.0347(14) Uani 1 1 d . . .
O12 O 0.30804(17) 0.02519(16) 0.7969(3) 0.0266(12) Uani 1 1 d . . .
C1 C 0.3912(2) 0.3678(2) 0.7984(5) 0.0234(17) Uani 1 1 d . . .
C2 C 0.3482(3) 0.3639(3) 0.7762(5) 0.0285(18) Uani 1 1 d . . .
H2 H 0.3385 0.3393 0.7464 0.034 Uiso 1 1 calc R . .
C3 C 0.3181(3) 0.3975(3) 0.7989(5) 0.0296(19) Uani 1 1 d . . .
H3 H 0.2887 0.3944 0.7838 0.036 Uiso 1 1 calc R . .
C4 C 0.3309(2) 0.4338(2) 0.8419(5) 0.0227(17) Uani 1 1 d . . .
C5 C 0.3757(3) 0.4387(2) 0.8677(5) 0.0317(19) Uani 1 1 d . . .
C6 C 0.3920(3) 0.4746(3) 0.9170(6) 0.048(2) Uani 1 1 d . . .
H6 H 0.3726 0.4965 0.9342 0.058 Uiso 1 1 calc R . .
C7 C 0.4354(2) 0.4777(3) 0.9397(7) 0.059(3) Uani 1 1 d . . .
H7 H 0.4450 0.5011 0.9728 0.071 Uiso 1 1 calc R . .
C8 C 0.4650(3) 0.4457(3) 0.9128(7) 0.063(3) Uani 1 1 d . . .
H8 H 0.4946 0.4485 0.9268 0.075 Uiso 1 1 calc R . .
C9 C 0.4516(3) 0.4107(3) 0.8668(6) 0.047(2) Uani 1 1 d . . .
H9 H 0.4722 0.3899 0.8497 0.057 Uiso 1 1 calc R . .
C10 C 0.4066(3) 0.4049(2) 0.8437(5) 0.0266(18) Uani 1 1 d . . .
C11 C 0.4208(2) 0.3320(2) 0.7663(4) 0.0226(16) Uani 1 1 d . . .
C12 C 0.2966(2) 0.4669(2) 0.8624(5) 0.0283(18) Uani 1 1 d . . .
C13 C 0.3597(2) 0.3542(3) 1.0216(5) 0.0270(18) Uani 1 1 d . . .
C14 C 0.3722(3) 0.3903(3) 1.0697(6) 0.043(2) Uani 1 1 d . . .
H14 H 0.4016 0.3939 1.0844 0.052 Uiso 1 1 calc R . .
C15 C 0.3414(3) 0.4212(3) 1.0962(6) 0.046(2) Uani 1 1 d . . .
H15 H 0.3503 0.4443 1.1308 0.055 Uiso 1 1 calc R . .
C16 C 0.2978(3) 0.4182(3) 1.0722(5) 0.034(2) Uani 1 1 d . . .
C17 C 0.2836(3) 0.3821(3) 1.0250(5) 0.036(2) Uani 1 1 d . . .
C18 C 0.2398(3) 0.3773(3) 1.0015(7) 0.054(3) Uani 1 1 d . . .
H18 H 0.2193 0.3984 1.0177 0.065 Uiso 1 1 calc R . .
C19 C 0.2267(3) 0.3422(3) 0.9556(8) 0.081(4) Uani 1 1 d . . .
H19 H 0.1974 0.3403 0.9394 0.097 Uiso 1 1 calc R . .
C20 C 0.2552(3) 0.3088(4) 0.9313(11) 0.088(4) Uani 1 1 d . . .
H20 H 0.2450 0.2844 0.9015 0.106 Uiso 1 1 calc R . .
C21 C 0.2990(3) 0.3126(3) 0.9527(7) 0.055(3) Uani 1 1 d . . .
H21 H 0.3185 0.2908 0.9356 0.066 Uiso 1 1 calc R . .
C22 C 0.3150(3) 0.3487(3) 0.9996(5) 0.0333(19) Uani 1 1 d . . .
C23 C 0.3968(3) 0.3239(3) 0.9967(5) 0.0289(18) Uani 1 1 d . . .
C24 C 0.2679(2) 0.4541(2) 1.1041(5) 0.0296(18) Uani 1 1 d . . .
C25 C 0.4070(3) 0.1589(2) 0.8066(6) 0.033(2) Uani 1 1 d . . .
C26 C 0.3709(3) 0.1601(3) 0.7561(6) 0.053(3) Uani 1 1 d . . .
H26 H 0.3623 0.1870 0.7336 0.064 Uiso 1 1 calc R . .
C27 C 0.3461(3) 0.1232(3) 0.7365(6) 0.048(2) Uani 1 1 d . . .
H27 H 0.3209 0.1257 0.7036 0.058 Uiso 1 1 calc R . .
C28 C 0.3594(3) 0.0825(3) 0.7665(5) 0.0312(19) Uani 1 1 d . . .
C29 C 0.3979(3) 0.0793(3) 0.8176(5) 0.0301(19) Uani 1 1 d . . .
C30 C 0.4116(3) 0.0383(3) 0.8488(6) 0.052(2) Uani 1 1 d . . .
H30 H 0.3956 0.0133 0.8348 0.062 Uiso 1 1 calc R . .
C31 C 0.4477(3) 0.0342(3) 0.8988(7) 0.064(3) Uani 1 1 d . . .
H31 H 0.4567 0.0068 0.9181 0.076 Uiso 1 1 calc R . .
C32 C 0.4715(3) 0.0724(3) 0.9211(7) 0.066(3) Uani 1 1 d . . .
H32 H 0.4959 0.0702 0.9564 0.079 Uiso 1 1 calc R . .
C33 C 0.4586(3) 0.1131(3) 0.8905(6) 0.051(3) Uani 1 1 d . . .
H33 H 0.4751 0.1379 0.9044 0.061 Uiso 1 1 calc R . .
C34 C 0.4211(3) 0.1178(3) 0.8389(5) 0.033(2) Uani 1 1 d . . .
C35 C 0.4299(3) 0.2015(3) 0.8248(6) 0.040(2) Uani 1 1 d . . .
C36 C 0.3333(2) 0.0435(2) 0.7436(5) 0.0241(17) Uani 1 1 d . . .
O13 O 0.53057(15) 0.32738(15) 0.6794(4) 0.0382(12) Uani 1 1 d . . .
O14 O 0.4234(2) 0.2325(2) 0.5853(4) 0.0524(18) Uani 1 1 d . . .
O15 O 0.3825(4) 0.9321(3) 0.0411(5) 0.132(5) Uani 1 1 d . . .
O16 O 0.1322(8) 0.0644(8) 0.8071(16) 0.151(9) Uani 0.50 1 d P . .

loop_
_atom_site_aniso_label
_atom_site_aniso_U_11
_atom_site_aniso_U_22
_atom_site_aniso_U_33
_atom_site_aniso_U_23
_atom_site_aniso_U_13
_atom_site_aniso_U_12
Gd1 0.02248(18) 0.02198(18) 0.0229(2) -0.00300(19) 0.00290(19) 0.00380(14)
Gd2 0.02044(17) 0.01975(16) 0.0213(2) -0.00293(18) -0.00143(19) 0.00037(13)
O1 0.026(3) 0.022(3) 0.025(3) -0.008(2) -0.005(3) 0.009(2)
O2 0.036(3) 0.046(3) 0.021(3) -0.011(3) 0.002(3) 0.019(2)
O3 0.026(3) 0.030(3) 0.030(3) -0.002(2) -0.003(2) 0.007(2)
O4 0.025(3) 0.056(3) 0.053(5) -0.032(3) -0.001(3) -0.001(3)
O5 0.031(3) 0.034(3) 0.045(4) -0.005(3) 0.002(3) 0.002(2)
O6 0.027(3) 0.033(3) 0.037(3) -0.009(3) -0.002(3) 0.007(3)
O7 0.035(3) 0.034(3) 0.029(3) 0.005(3) 0.000(3) 0.013(3)
O8 0.045(3) 0.040(3) 0.027(3) 0.003(3) 0.008(3) 0.028(3)
O9 0.047(4) 0.027(4) 0.073(5) 0.007(3) 0.029(3) 0.002(3)
O10 0.062(4) 0.049(4) 0.049(4) -0.023(3) 0.016(3) -0.025(3)
O11 0.044(3) 0.027(3) 0.033(4) -0.009(3) 0.004(3) -0.017(2)
O12 0.024(3) 0.024(3) 0.031(3) -0.001(3) -0.005(2) -0.007(2)
C1 0.026(4) 0.024(4) 0.020(4) 0.000(3) 0.006(3) 0.012(3)
C2 0.031(5) 0.030(4) 0.025(4) -0.008(4) 0.001(3) 0.002(4)
C3 0.022(4) 0.039(5) 0.028(5) -0.004(4) 0.001(4) 0.000(4)
C4 0.016(4) 0.026(4) 0.026(4) 0.003(3) 0.004(3) 0.009(3)
C5 0.035(5) 0.026(4) 0.034(5) -0.002(4) 0.000(4) 0.000(4)
C6 0.041(5) 0.037(5) 0.066(7) -0.016(5) 0.000(5) -0.001(4)
C7 0.033(4) 0.058(5) 0.086(8) -0.034(7) -0.011(6) 0.003(4)
C8 0.032(5) 0.051(6) 0.105(10) -0.023(6) -0.016(6) 0.001(4)
C9 0.035(5) 0.028(5) 0.080(7) -0.009(5) -0.003(5) 0.010(4)
C10 0.025(4) 0.027(4) 0.028(4) -0.003(3) 0.001(3) -0.003(4)
C11 0.020(4) 0.021(4) 0.027(4) 0.001(3) 0.006(3) 0.006(3)
C12 0.027(4) 0.029(4) 0.029(4) 0.007(4) 0.011(3) 0.006(4)
C13 0.023(4) 0.031(4) 0.027(4) 0.005(3) -0.002(3) 0.010(4)
C14 0.034(5) 0.045(6) 0.051(6) -0.017(5) 0.000(4) 0.012(4)
C15 0.052(6) 0.035(5) 0.052(6) -0.020(5) -0.001(5) 0.009(5)
C16 0.036(5) 0.036(5) 0.029(5) 0.009(4) -0.002(4) 0.009(4)
C17 0.022(4) 0.041(5) 0.045(5) 0.002(4) 0.001(4) 0.008(4)
C18 0.031(5) 0.051(6) 0.081(7) -0.019(6) -0.006(5) 0.014(5)
C19 0.040(6) 0.067(7) 0.136(12) -0.039(8) -0.027(7) 0.010(5)
C20 0.044(6) 0.077(8) 0.144(12) -0.023(9) -0.022(9) -0.001(5)
C21 0.042(5) 0.046(5) 0.078(8) -0.026(5) -0.010(5) 0.016(4)
C22 0.029(4) 0.036(5) 0.034(5) -0.001(4) -0.004(4) 0.001(4)
C23 0.037(5) 0.026(4) 0.024(4) 0.009(4) 0.002(4) 0.001(4)
C24 0.023(4) 0.024(4) 0.042(5) -0.005(4) 0.006(4) 0.004(3)
C25 0.051(5) 0.019(4) 0.031(4) -0.007(4) 0.015(5) -0.020(4)
C26 0.076(7) 0.030(5) 0.054(6) 0.011(4) -0.016(6) -0.020(5)
C27 0.066(6) 0.025(5) 0.053(6) 0.008(4) -0.017(5) -0.010(4)
C28 0.033(5) 0.036(5) 0.025(4) -0.004(4) -0.001(4) -0.003(4)
C29 0.030(4) 0.031(5) 0.028(5) 0.005(4) 0.008(4) -0.004(4)
C30 0.049(6) 0.045(6) 0.061(6) -0.004(5) -0.002(5) -0.013(5)
C31 0.044(6) 0.056(7) 0.091(8) 0.000(6) -0.013(6) 0.003(5)
C32 0.037(5) 0.080(7) 0.081(8) -0.019(7) -0.018(6) 0.004(5)
C33 0.049(6) 0.044(6) 0.058(6) -0.012(5) 0.009(5) -0.009(5)
C34 0.035(5) 0.034(5) 0.030(5) -0.007(4) 0.007(4) -0.008(4)
C35 0.038(5) 0.035(5) 0.047(6) -0.005(4) 0.022(4) -0.012(4)
C36 0.020(4) 0.019(4) 0.034(5) -0.009(3) -0.002(3) -0.004(3)
O13 0.039(3) 0.035(3) 0.040(3) -0.004(3) -0.009(3) -0.007(2)
O14 0.050(4) 0.067(5) 0.039(4) -0.013(3) -0.002(3) -0.026(4)
O15 0.217(12) 0.127(8) 0.054(6) -0.006(5) -0.024(7) 0.085(9)
O16 0.19(2) 0.14(2) 0.126(18) 0.020(16) 0.033(19) 0.022(17)

loop_
_atom_type_symbol
_atom_type_description
_atom_type_scat_dispersion_real
_atom_type_scat_dispersion_imag
_atom_type_scat_source
C C 0.0033 0.0016 'International Tables Vol C Tables 4.2.6.8 and 6.1.1.4'
H H 0.0000 0.0000 'International Tables Vol C Tables 4.2.6.8 and 6.1.1.4'
O O 0.0106 0.0060 'International Tables Vol C Tables 4.2.6.8 and 6.1.1.4'
Gd Gd -0.1653 3.9035 'International Tables Vol C Tables 4.2.6.8 and 6.1.1.4'

loop_
_geom_angle_atom_site_label_1
_geom_angle_atom_site_label_2
_geom_angle_atom_site_label_3
_geom_angle
_geom_angle_site_symmetry_1
_geom_angle_site_symmetry_3
_geom_angle_publ_flag
O9 Gd1 O2 76.72(19) . . ?
O9 Gd1 O13 145.4(2) . . ?
O2 Gd1 O13 96.76(17) . . ?
O9 Gd1 O4 76.49(19) . 7_654 ?
O2 Gd1 O4 146.93(18) . 7_654 ?
O13 Gd1 O4 116.29(17) . 7_654 ?
O9 Gd1 O12 138.2(2) . 11_544 ?
O2 Gd1 O12 77.11(17) . 11_544 ?
O13 Gd1 O12 69.80(19) . 11_544 ?
O4 Gd1 O12 111.91(19) 7_654 11_544 ?
O9 Gd1 O7 78.8(2) . 7_654 ?
O2 Gd1 O7 120.24(17) . 7_654 ?
O13 Gd1 O7 75.48(19) . 7_654 ?
O4 Gd1 O7 72.5(2) 7_654 7_654 ?
O12 Gd1 O7 142.96(18) 11_544 7_654 ?
O9 Gd1 O14 72.7(2) . . ?
O2 Gd1 O14 78.7(2) . . ?
O13 Gd1 O14 140.2(2) . . ?
O4 Gd1 O14 75.1(2) 7_654 . ?
O12 Gd1 O14 70.66(19) 11_544 . ?
O7 Gd1 O14 140.8(2) 7_654 . ?
O9 Gd1 O3 127.13(18) . 7_654 ?
O2 Gd1 O3 143.06(18) . 7_654 ?
O13 Gd1 O3 77.79(18) . 7_654 ?
O4 Gd1 O3 51.90(17) 7_654 7_654 ?
O12 Gd1 O3 66.66(17) 11_544 7_654 ?
O7 Gd1 O3 94.06(18) 7_654 7_654 ?
O14 Gd1 O3 82.7(2) . 7_654 ?
O9 Gd1 O1 71.42(18) . . ?
O2 Gd1 O1 51.52(16) . . ?
O13 Gd1 O1 77.99(18) . . ?
O4 Gd1 O1 133.67(18) 7_654 . ?
O12 Gd1 O1 114.33(16) 11_544 . ?
O7 Gd1 O1 69.16(15) 7_654 . ?
O14 Gd1 O1 123.48(19) . . ?
O3 Gd1 O1 153.36(16) 7_654 . ?
O9 Gd1 C12 102.0(2) . 7_654 ?
O2 Gd1 C12 158.52(19) . 7_654 ?
O13 Gd1 C12 95.8(2) . 7_654 ?
O4 Gd1 C12 25.66(19) 7_654 7_654 ?
O12 Gd1 C12 91.1(2) 11_544 7_654 ?
O7 Gd1 C12 79.84(18) 7_654 7_654 ?
O14 Gd1 C12 80.5(2) . 7_654 ?
O3 Gd1 C12 26.54(19) 7_654 7_654 ?
O1 Gd1 C12 148.98(18) . 7_654 ?
O9 Gd1 C11 73.7(2) . . ?
O2 Gd1 C11 24.98(18) . . ?
O13 Gd1 C11 86.2(2) . . ?
O4 Gd1 C11 149.60(19) 7_654 . ?
O12 Gd1 C11 94.50(18) 11_544 . ?
O7 Gd1 C11 95.68(19) 7_654 . ?
O14 Gd1 C11 101.3(2) . . ?
O3 Gd1 C11 158.50(18) 7_654 . ?
O1 Gd1 C11 26.60(16) . . ?
C12 Gd1 C11 174.5(2) 7_654 . ?
O9 Gd1 Gd2 55.45(17) . . ?
O2 Gd1 Gd2 80.96(12) . . ?
O13 Gd1 Gd2 90.06(16) . . ?
O4 Gd1 Gd2 99.26(15) 7_654 . ?
O12 Gd1 Gd2 147.90(12) 11_544 . ?
O7 Gd1 Gd2 40.91(13) 7_654 . ?
O14 Gd1 Gd2 127.29(14) . . ?
O3 Gd1 Gd2 134.85(12) 7_654 . ?
O1 Gd1 Gd2 34.58(11) . . ?
C12 Gd1 Gd2 116.40(15) 7_654 . ?
C11 Gd1 Gd2 58.32(14) . . ?
O10 Gd2 O1 98.6(2) . . ?
O10 Gd2 O6 131.08(19) . . ?
O1 Gd2 O6 88.91(18) . . ?
O10 Gd2 O3 79.2(2) . 12_454 ?
O1 Gd2 O3 162.58(17) . 12_454 ?
O6 Gd2 O3 79.97(18) . 12_454 ?
O10 Gd2 O8 75.5(2) . 7_654 ?
O1 Gd2 O8 116.79(18) . 7_654 ?
O6 Gd2 O8 141.75(19) . 7_654 ?
O3 Gd2 O8 79.64(18) 12_454 7_654 ?
O10 Gd2 O11 144.75(19) . 8 ?
O1 Gd2 O11 73.82(17) . 8 ?
O6 Gd2 O11 83.81(18) . 8 ?
O3 Gd2 O11 117.72(18) 12_454 8 ?
O8 Gd2 O11 77.62(17) 7_654 8 ?
O10 Gd2 O5 81.53(19) . . ?
O1 Gd2 O5 76.88(17) . . ?
O6 Gd2 O5 53.13(17) . . ?
O3 Gd2 O5 85.72(18) 12_454 . ?
O8 Gd2 O5 154.67(17) 7_654 . ?
O11 Gd2 O5 127.68(17) 8 . ?
O10 Gd2 O12 136.6(2) . 8 ?
O1 Gd2 O12 121.51(16) . 8 ?
O6 Gd2 O12 70.23(17) . 8 ?
O3 Gd2 O12 67.23(18) 12_454 8 ?
O8 Gd2 O12 72.11(17) 7_654 8 ?
O11 Gd2 O12 50.71(17) 8 8 ?
O5 Gd2 O12 120.71(17) . 8 ?
O10 Gd2 O7 74.51(18) . 7_654 ?
O1 Gd2 O7 67.83(15) . 7_654 ?
O6 Gd2 O7 149.17(17) . 7_654 ?
O3 Gd2 O7 127.01(16) 12_454 7_654 ?
O8 Gd2 O7 49.69(17) 7_654 7_654 ?
O11 Gd2 O7 70.76(17) 8 7_654 ?
O5 Gd2 O7 133.08(17) . 7_654 ?
O12 Gd2 O7 104.10(16) 8 7_654 ?
O10 Gd2 C23 106.9(2) . . ?
O1 Gd2 C23 80.54(19) . . ?
O6 Gd2 C23 26.8(2) . . ?
O3 Gd2 C23 83.57(19) 12_454 . ?
O8 Gd2 C23 162.3(2) 7_654 . ?
O11 Gd2 C23 105.6(2) 8 . ?
O5 Gd2 C23 26.45(19) . . ?
O12 Gd2 C23 96.1(2) 8 . ?
O7 Gd2 C23 148.02(19) 7_654 . ?
O10 Gd2 C36 148.6(2) . 8 ?
O1 Gd2 C36 97.45(19) . 8 ?
O6 Gd2 C36 75.96(19) . 8 ?
O3 Gd2 C36 92.8(2) 12_454 8 ?
O8 Gd2 C36 73.12(19) 7_654 8 ?
O11 Gd2 C36 24.98(19) 8 8 ?
O5 Gd2 C36 128.58(19) . 8 ?
O12 Gd2 C36 25.74(18) 8 8 ?
O7 Gd2 C36 86.91(19) 7_654 8 ?
C23 Gd2 C36 102.2(2) . 8 ?
O10 Gd2 C24 72.1(2) . 7_654 ?
O1 Gd2 C24 93.0(2) . 7_654 ?
O6 Gd2 C24 156.1(2) . 7_654 ?
O3 Gd2 C24 102.6(2) 12_454 7_654 ?
O8 Gd2 C24 24.4(2) 7_654 7_654 ?
O11 Gd2 C24 73.96(19) 8 7_654 ?
O5 Gd2 C24 150.1(2) . 7_654 ?
O12 Gd2 C24 88.7(2) 8 7_654 ?
O7 Gd2 C24 25.36(18) 7_654 7_654 ?
C23 Gd2 C24 173.3(2) . 7_654 ?
C36 Gd2 C24 80.2(2) 8 7_654 ?
C11 O1 Gd2 143.3(5) . . ?
C11 O1 Gd1 88.2(4) . . ?
Gd2 O1 Gd1 107.23(17) . . ?
C11 O2 Gd1 100.2(4) . . ?
C12 O3 Gd2 146.8(5) . 11_544 ?
C12 O3 Gd1 88.4(4) . 15_554 ?
Gd2 O3 Gd1 112.1(2) 11_544 15_554 ?
C12 O4 Gd1 98.1(4) . 15_554 ?
C23 O5 Gd2 92.5(5) . . ?
C23 O6 Gd2 95.7(5) . . ?
C24 O7 Gd1 156.5(5) . 15_554 ?
C24 O7 Gd2 88.4(4) . 15_554 ?
Gd1 O7 Gd2 103.24(17) 15_554 15_554 ?
C24 O8 Gd2 101.0(4) . 15_554 ?
C35 O9 Gd1 141.8(6) . . ?
C35 O10 Gd2 123.4(6) . . ?
C36 O11 Gd2 97.7(4) . 16_444 ?
C36 O12 Gd1 152.0(5) . 12_454 ?
C36 O12 Gd2 92.9(4) . 16_444 ?
Gd1 O12 Gd2 113.9(2) 12_454 16_444 ?
C2 C1 C10 121.2(7) . . ?
C2 C1 C11 115.4(7) . . ?
C10 C1 C11 123.3(7) . . ?
C1 C2 C3 119.6(7) . . ?
C1 C2 H2 120.2 . . ?
C3 C2 H2 120.2 . . ?
C4 C3 C2 122.1(7) . . ?
C4 C3 H3 118.9 . . ?
C2 C3 H3 118.9 . . ?
C3 C4 C5 119.9(7) . . ?
C3 C4 C12 117.5(7) . . ?
C5 C4 C12 122.5(7) . . ?
C6 C5 C4 124.3(7) . . ?
C6 C5 C10 117.4(7) . . ?
C4 C5 C10 118.2(7) . . ?
C7 C6 C5 121.9(8) . . ?
C7 C6 H6 119.0 . . ?
C5 C6 H6 119.0 . . ?
C6 C7 C8 119.6(9) . . ?
C6 C7 H7 120.2 . . ?
C8 C7 H7 120.2 . . ?
C9 C8 C7 121.4(8) . . ?
C9 C8 H8 119.3 . . ?
C7 C8 H8 119.3 . . ?
C8 C9 C10 121.5(8) . . ?
C8 C9 H9 119.3 . . ?
C10 C9 H9 119.3 . . ?
C1 C10 C9 123.0(7) . . ?
C1 C10 C5 118.9(7) . . ?
C9 C10 C5 118.1(7) . . ?
O2 C11 O1 119.8(6) . . ?
O2 C11 C1 119.1(6) . . ?
O1 C11 C1 121.1(6) . . ?
O2 C11 Gd1 54.8(3) . . ?
O1 C11 Gd1 65.2(3) . . ?
C1 C11 Gd1 171.7(5) . . ?
O4 C12 O3 120.2(7) . . ?
O4 C12 C4 120.0(7) . . ?
O3 C12 C4 119.8(7) . . ?
O4 C12 Gd1 56.2(4) . 15_554 ?
O3 C12 Gd1 65.0(4) . 15_554 ?
C4 C12 Gd1 169.5(5) . 15_554 ?
C14 C13 C22 119.4(7) . . ?
C14 C13 C23 114.9(7) . . ?
C22 C13 C23 125.7(7) . . ?
C13 C14 C15 120.9(9) . . ?
C13 C14 H14 119.6 . . ?
C15 C14 H14 119.6 . . ?
C16 C15 C14 121.4(9) . . ?
C16 C15 H15 119.3 . . ?
C14 C15 H15 119.3 . . ?
C15 C16 C17 119.5(8) . . ?
C15 C16 C24 116.1(8) . . ?
C17 C16 C24 124.3(7) . . ?
C18 C17 C16 121.3(8) . . ?
C18 C17 C22 119.0(8) . . ?
C16 C17 C22 119.7(7) . . ?
C19 C18 C17 120.4(9) . . ?
C19 C18 H18 119.8 . . ?
C17 C18 H18 119.8 . . ?
C18 C19 C20 123.0(10) . . ?
C18 C19 H19 118.5 . . ?
C20 C19 H19 118.5 . . ?
C21 C20 C19 118.2(11) . . ?
C21 C20 H20 120.9 . . ?
C19 C20 H20 120.9 . . ?
C20 C21 C22 121.9(9) . . ?
C20 C21 H21 119.0 . . ?
C22 C21 H21 119.0 . . ?
C21 C22 C13 123.6(7) . . ?
C21 C22 C17 117.5(7) . . ?
C13 C22 C17 118.9(7) . . ?
O5 C23 O6 118.3(7) . . ?
O5 C23 C13 122.9(7) . . ?
O6 C23 C13 118.7(7) . . ?
O5 C23 Gd2 61.1(4) . . ?
O6 C23 Gd2 57.5(4) . . ?
C13 C23 Gd2 171.6(5) . . ?
O8 C24 O7 120.6(6) . . ?
O8 C24 C16 118.0(7) . . ?
O7 C24 C16 121.4(7) . . ?
O8 C24 Gd2 54.6(3) . 15_554 ?
O7 C24 Gd2 66.3(4) . 15_554 ?
C16 C24 Gd2 169.8(6) . 15_554 ?
C26 C25 C34 118.5(7) . . ?
C26 C25 C35 117.8(8) . . ?
C34 C25 C35 123.7(8) . . ?
C25 C26 C27 123.4(8) . . ?
C25 C26 H26 118.3 . . ?
C27 C26 H26 118.3 . . ?
C26 C27 C28 119.2(9) . . ?
C26 C27 H27 120.4 . . ?
C28 C27 H27 120.4 . . ?
C27 C28 C29 119.6(8) . . ?
C27 C28 C36 118.6(7) . . ?
C29 C28 C36 121.8(7) . . ?
C30 C29 C34 120.5(8) . . ?
C30 C29 C28 120.2(8) . . ?
C34 C29 C28 119.3(7) . . ?
C31 C30 C29 121.6(9) . . ?
C31 C30 H30 119.2 . . ?
C29 C30 H30 119.2 . . ?
C30 C31 C32 119.0(10) . . ?
C30 C31 H31 120.5 . . ?
C32 C31 H31 120.5 . . ?
C33 C32 C31 120.3(9) . . ?
C33 C32 H32 119.9 . . ?
C31 C32 H32 119.9 . . ?
C32 C33 C34 121.4(9) . . ?
C32 C33 H33 119.3 . . ?
C34 C33 H33 119.3 . . ?
C29 C34 C33 117.3(8) . . ?
C29 C34 C25 119.9(8) . . ?
C33 C34 C25 122.8(8) . . ?
O10 C35 O9 122.6(8) . . ?
O10 C35 C25 121.3(8) . . ?
O9 C35 C25 116.1(8) . . ?
O11 C36 O12 118.6(6) . . ?
O11 C36 C28 120.0(7) . . ?
O12 C36 C28 121.2(7) . . ?
O11 C36 Gd2 57.3(4) . 16_444 ?
O12 C36 Gd2 61.3(4) . 16_444 ?
C28 C36 Gd2 174.8(5) . 16_444 ?

loop_
_geom_bond_atom_site_label_1
_geom_bond_atom_site_label_2
_geom_bond_distance
_geom_bond_site_symmetry_2
_geom_bond_publ_flag
Gd1 O9 2.304(6) . ?
Gd1 O2 2.382(4) . ?
Gd1 O13 2.392(5) . ?
Gd1 O4 2.408(5) 7_654 ?
Gd1 O12 2.418(5) 11_544 ?
Gd1 O7 2.424(6) 7_654 ?
Gd1 O14 2.499(6) . ?
Gd1 O3 2.601(5) 7_654 ?
Gd1 O1 2.607(5) . ?
Gd1 C12 2.868(7) 7_654 ?
Gd1 C11 2.869(7) . ?
Gd1 Gd2 4.0277(14) . ?
Gd2 O10 2.325(6) . ?
Gd2 O1 2.394(5) . ?
Gd2 O6 2.399(5) . ?
Gd2 O3 2.428(6) 12_454 ?
Gd2 O8 2.456(4) 7_654 ?
Gd2 O11 2.472(5) 8 ?
Gd2 O5 2.479(5) . ?
Gd2 O12 2.558(5) 8 ?
Gd2 O7 2.709(6) 7_654 ?
Gd2 C23 2.830(8) . ?
Gd2 C36 2.911(7) 8 ?
Gd2 C24 2.958(7) 7_654 ?
O1 C11 1.285(8) . ?
O2 C11 1.231(8) . ?
O3 C12 1.282(9) . ?
O3 Gd2 2.428(6) 11_544 ?
O3 Gd1 2.601(5) 15_554 ?
O4 C12 1.254(9) . ?
O4 Gd1 2.408(5) 15_554 ?
O5 C23 1.262(9) . ?
O6 C23 1.281(9) . ?
O7 C24 1.268(9) . ?
O7 Gd1 2.424(6) 15_554 ?
O7 Gd2 2.709(6) 15_554 ?
O8 C24 1.245(9) . ?
O8 Gd2 2.456(4) 15_554 ?
O9 C35 1.257(10) . ?
O10 C35 1.228(10) . ?
O11 C36 1.241(9) . ?
O11 Gd2 2.472(5) 16_444 ?
O12 C36 1.266(9) . ?
O12 Gd1 2.418(5) 12_454 ?
O12 Gd2 2.558(5) 16_444 ?
C1 C2 1.359(10) . ?
C1 C10 1.418(10) . ?
C1 C11 1.498(9) . ?
C2 C3 1.415(10) . ?
C2 H2 0.9300 . ?
C3 C4 1.354(10) . ?
C3 H3 0.9300 . ?
C4 C5 1.431(10) . ?
C4 C12 1.484(10) . ?
C5 C6 1.427(11) . ?
C5 C10 1.442(10) . ?
C6 C7 1.371(10) . ?
C6 H6 0.9300 . ?
C7 C8 1.391(11) . ?
C7 H7 0.9300 . ?
C8 C9 1.350(11) . ?
C8 H8 0.9300 . ?
C9 C10 1.426(11) . ?
C9 H9 0.9300 . ?
C12 Gd1 2.868(7) 15_554 ?
C13 C14 1.387(11) . ?
C13 C22 1.414(10) . ?
C13 C23 1.508(10) . ?
C14 C15 1.392(11) . ?
C14 H14 0.9300 . ?
C15 C16 1.382(12) . ?
C15 H15 0.9300 . ?
C16 C17 1.395(11) . ?
C16 C24 1.506(10) . ?
C17 C18 1.392(11) . ?
C17 C22 1.449(10) . ?
C18 C19 1.349(12) . ?
C18 H18 0.9300 . ?
C19 C20 1.388(14) . ?
C19 H19 0.9300 . ?
C20 C21 1.378(12) . ?
C20 H20 0.9300 . ?
C21 C22 1.409(11) . ?
C21 H21 0.9300 . ?
C24 Gd2 2.958(7) 15_554 ?
C25 C26 1.357(12) . ?
C25 C34 1.416(12) . ?
C25 C35 1.496(11) . ?
C26 C27 1.385(11) . ?
C26 H26 0.9300 . ?
C27 C28 1.385(11) . ?
C27 H27 0.9300 . ?
C28 C29 1.423(11) . ?
C28 C36 1.474(10) . ?
C29 C30 1.405(12) . ?
C29 C34 1.407(11) . ?
C30 C31 1.357(13) . ?
C30 H30 0.9300 . ?
C31 C32 1.412(13) . ?
C31 H31 0.9300 . ?
C32 C33 1.384(13) . ?
C32 H32 0.9300 . ?
C33 C34 1.409(12) . ?
C33 H33 0.9300 . ?
C36 Gd2 2.911(7) 16_444 ?

loop_
_geom_torsion_atom_site_label_1
_geom_torsion_atom_site_label_2
_geom_torsion_atom_site_label_3
_geom_torsion_atom_site_label_4
_geom_torsion
_geom_torsion_site_symmetry_1
_geom_torsion_site_symmetry_2
_geom_torsion_site_symmetry_3
_geom_torsion_site_symmetry_4
_geom_torsion_publ_flag
O10 Gd2 O1 C11 68.0(7) . . . . ?
O6 Gd2 O1 C11 -63.5(7) . . . . ?
O3 Gd2 O1 C11 -13.5(11) 12_454 . . . ?
O8 Gd2 O1 C11 146.0(7) 7_654 . . . ?
O11 Gd2 O1 C11 -147.4(8) 8 . . . ?
O5 Gd2 O1 C11 -11.2(7) . . . . ?
O12 Gd2 O1 C11 -129.4(7) 8 . . . ?
O7 Gd2 O1 C11 137.3(8) 7_654 . . . ?
C23 Gd2 O1 C11 -37.9(7) . . . . ?
C36 Gd2 O1 C11 -139.2(7) 8 . . . ?
C24 Gd2 O1 C11 140.3(8) 7_654 . . . ?
O10 Gd2 O1 Gd1 -43.1(2) . . . . ?
O6 Gd2 O1 Gd1 -174.58(19) . . . . ?
O3 Gd2 O1 Gd1 -124.6(5) 12_454 . . . ?
O8 Gd2 O1 Gd1 34.9(2) 7_654 . . . ?
O11 Gd2 O1 Gd1 101.6(2) 8 . . . ?
O5 Gd2 O1 Gd1 -122.3(2) . . . . ?
O12 Gd2 O1 Gd1 119.52(18) 8 . . . ?
O7 Gd2 O1 Gd1 26.16(15) 7_654 . . . ?
C23 Gd2 O1 Gd1 -149.0(2) . . . . ?
C36 Gd2 O1 Gd1 109.7(2) 8 . . . ?
C24 Gd2 O1 Gd1 29.2(2) 7_654 . . . ?
O9 Gd1 O1 C11 -90.6(4) . . . . ?
O2 Gd1 O1 C11 -3.0(4) . . . . ?
O13 Gd1 O1 C11 105.8(4) . . . . ?
O4 Gd1 O1 C11 -139.2(4) 7_654 . . . ?
O12 Gd1 O1 C11 44.7(4) 11_544 . . . ?
O7 Gd1 O1 C11 -175.3(5) 7_654 . . . ?
O14 Gd1 O1 C11 -37.4(5) . . . . ?
O3 Gd1 O1 C11 130.8(5) 7_654 . . . ?
C12 Gd1 O1 C11 -173.0(5) 7_654 . . . ?
Gd2 Gd1 O1 C11 -146.1(5) . . . . ?
O9 Gd1 O1 Gd2 55.5(2) . . . . ?
O2 Gd1 O1 Gd2 143.1(3) . . . . ?
O13 Gd1 O1 Gd2 -108.1(2) . . . . ?
O4 Gd1 O1 Gd2 6.9(3) 7_654 . . . ?
O12 Gd1 O1 Gd2 -169.16(17) 11_544 . . . ?
O7 Gd1 O1 Gd2 -29.24(17) 7_654 . . . ?
O14 Gd1 O1 Gd2 108.7(2) . . . . ?
O3 Gd1 O1 Gd2 -83.1(4) 7_654 . . . ?
C12 Gd1 O1 Gd2 -26.9(5) 7_654 . . . ?
C11 Gd1 O1 Gd2 146.1(5) . . . . ?
O9 Gd1 O2 C11 79.9(5) . . . . ?
O13 Gd1 O2 C11 -65.6(5) . . . . ?
O4 Gd1 O2 C11 116.5(5) 7_654 . . . ?
O12 Gd1 O2 C11 -133.0(5) 11_544 . . . ?
O7 Gd1 O2 C11 11.5(5) 7_654 . . . ?
O14 Gd1 O2 C11 154.5(5) . . . . ?
O3 Gd1 O2 C11 -144.2(4) 7_654 . . . ?
O1 Gd1 O2 C11 3.2(4) . . . . ?
C12 Gd1 O2 C11 169.0(6) 7_654 . . . ?
Gd2 Gd1 O2 C11 23.4(4) . . . . ?
O10 Gd2 O5 C23 163.9(5) . . . . ?
O1 Gd2 O5 C23 -95.1(4) . . . . ?
O6 Gd2 O5 C23 3.5(4) . . . . ?
O3 Gd2 O5 C23 84.2(4) 12_454 . . . ?
O8 Gd2 O5 C23 138.7(5) 7_654 . . . ?
O11 Gd2 O5 C23 -37.9(5) 8 . . . ?
O12 Gd2 O5 C23 23.9(5) 8 . . . ?
O7 Gd2 O5 C23 -136.7(4) 7_654 . . . ?
C36 Gd2 O5 C23 -6.0(5) 8 . . . ?
C24 Gd2 O5 C23 -167.9(5) 7_654 . . . ?
O10 Gd2 O6 C23 -29.6(5) . . . . ?
O1 Gd2 O6 C23 70.9(4) . . . . ?
O3 Gd2 O6 C23 -95.6(4) 12_454 . . . ?
O8 Gd2 O6 C23 -154.3(4) 7_654 . . . ?
O11 Gd2 O6 C23 144.7(4) 8 . . . ?
O5 Gd2 O6 C23 -3.5(4) . . . . ?
O12 Gd2 O6 C23 -164.9(5) 8 . . . ?
O7 Gd2 O6 C23 110.7(5) 7_654 . . . ?
C36 Gd2 O6 C23 168.9(5) 8 . . . ?
C24 Gd2 O6 C23 165.9(5) 7_654 . . . ?
O2 Gd1 O9 C35 -148.2(10) . . . . ?
O13 Gd1 O9 C35 -65.6(10) . . . . ?
O4 Gd1 O9 C35 51.4(10) 7_654 . . . ?
O12 Gd1 O9 C35 159.3(9) 11_544 . . . ?
O7 Gd1 O9 C35 -23.1(9) 7_654 . . . ?
O14 Gd1 O9 C35 129.7(10) . . . . ?
O3 Gd1 O9 C35 63.4(10) 7_654 . . . ?
O1 Gd1 O9 C35 -94.7(10) . . . . ?
C12 Gd1 O9 C35 53.8(10) 7_654 . . . ?
C11 Gd1 O9 C35 -122.5(10) . . . . ?
Gd2 Gd1 O9 C35 -60.1(9) . . . . ?
O1 Gd2 O10 C35 -1.3(7) . . . . ?
O6 Gd2 O10 C35 94.8(7) . . . . ?
O3 Gd2 O10 C35 161.2(7) 12_454 . . . ?
O8 Gd2 O10 C35 -116.8(7) 7_654 . . . ?
O11 Gd2 O10 C35 -75.3(8) 8 . . . ?
O5 Gd2 O10 C35 74.0(7) . . . . ?
O12 Gd2 O10 C35 -159.6(6) 8 . . . ?
O7 Gd2 O10 C35 -65.3(6) 7_654 . . . ?
C23 Gd2 O10 C35 81.4(7) . . . . ?
C36 Gd2 O10 C35 -121.2(7) 8 . . . ?
C24 Gd2 O10 C35 -91.7(7) 7_654 . . . ?
C10 C1 C2 C3 -0.1(11) . . . . ?
C11 C1 C2 C3 -176.0(7) . . . . ?
C1 C2 C3 C4 0.4(12) . . . . ?
C2 C3 C4 C5 -1.6(12) . . . . ?
C2 C3 C4 C12 -180.0(7) . . . . ?
C3 C4 C5 C6 -176.6(8) . . . . ?
C12 C4 C5 C6 1.8(12) . . . . ?
C3 C4 C5 C10 2.4(11) . . . . ?
C12 C4 C5 C10 -179.3(7) . . . . ?
C4 C5 C6 C7 -179.7(9) . . . . ?
C10 C5 C6 C7 1.3(14) . . . . ?
C5 C6 C7 C8 1.4(17) . . . . ?
C6 C7 C8 C9 -2.1(18) . . . . ?
C7 C8 C9 C10 0.0(16) . . . . ?
C2 C1 C10 C9 -178.8(8) . . . . ?
C11 C1 C10 C9 -3.2(12) . . . . ?
C2 C1 C10 C5 1.0(11) . . . . ?
C11 C1 C10 C5 176.6(7) . . . . ?
C8 C9 C10 C1 -177.5(9) . . . . ?
C8 C9 C10 C5 2.7(13) . . . . ?
C6 C5 C10 C1 176.9(8) . . . . ?
C4 C5 C10 C1 -2.1(11) . . . . ?
C6 C5 C10 C9 -3.3(12) . . . . ?
C4 C5 C10 C9 177.7(8) . . . . ?
Gd1 O2 C11 O1 -5.9(8) . . . . ?
Gd1 O2 C11 C1 173.4(6) . . . . ?
Gd2 O1 C11 O2 -111.6(8) . . . . ?
Gd1 O1 C11 O2 5.3(7) . . . . ?
Gd2 O1 C11 C1 69.1(10) . . . . ?
Gd1 O1 C11 C1 -174.0(6) . . . . ?
Gd2 O1 C11 Gd1 -116.9(7) . . . . ?
C2 C1 C11 O2 36.4(10) . . . . ?
C10 C1 C11 O2 -139.4(8) . . . . ?
C2 C1 C11 O1 -144.3(7) . . . . ?
C10 C1 C11 O1 39.9(11) . . . . ?
C2 C1 C11 Gd1 77(4) . . . . ?
C10 C1 C11 Gd1 -99(4) . . . . ?
O9 Gd1 C11 O2 -93.5(5) . . . . ?
O13 Gd1 C11 O2 115.0(5) . . . . ?
O4 Gd1 C11 O2 -105.2(6) 7_654 . . . ?
O12 Gd1 C11 O2 45.7(5) 11_544 . . . ?
O7 Gd1 C11 O2 -170.0(4) 7_654 . . . ?
O14 Gd1 C11 O2 -25.5(5) . . . . ?
O3 Gd1 C11 O2 73.5(7) 7_654 . . . ?
O1 Gd1 C11 O2 -174.4(7) . . . . ?
C12 Gd1 C11 O2 -134(2) 7_654 . . . ?
Gd2 Gd1 C11 O2 -152.5(5) . . . . ?
O9 Gd1 C11 O1 80.9(4) . . . . ?
O2 Gd1 C11 O1 174.4(7) . . . . ?
O13 Gd1 C11 O1 -70.6(4) . . . . ?
O4 Gd1 C11 O1 69.1(6) 7_654 . . . ?
O12 Gd1 C11 O1 -140.0(4) 11_544 . . . ?
O7 Gd1 C11 O1 4.4(4) 7_654 . . . ?
O14 Gd1 C11 O1 148.9(4) . . . . ?
O3 Gd1 C11 O1 -112.2(5) 7_654 . . . ?
C12 Gd1 C11 O1 40(2) 7_654 . . . ?
Gd2 Gd1 C11 O1 21.8(3) . . . . ?
O9 Gd1 C11 C1 -138(4) . . . . ?
O2 Gd1 C11 C1 -44(3) . . . . ?
O13 Gd1 C11 C1 71(4) . . . . ?
O4 Gd1 C11 C1 -149(3) 7_654 . . . ?
O12 Gd1 C11 C1 2(4) 11_544 . . . ?
O7 Gd1 C11 C1 146(4) 7_654 . . . ?
O14 Gd1 C11 C1 -70(4) . . . . ?
O3 Gd1 C11 C1 29(4) 7_654 . . . ?
O1 Gd1 C11 C1 141(4) . . . . ?
C12 Gd1 C11 C1 -178(3) 7_654 . . . ?
Gd2 Gd1 C11 C1 163(4) . . . . ?
Gd1 O4 C12 O3 12.6(8) 15_554 . . . ?
Gd1 O4 C12 C4 -168.5(6) 15_554 . . . ?
Gd2 O3 C12 O4 118.7(9) 11_544 . . . ?
Gd1 O3 C12 O4 -11.5(7) 15_554 . . . ?
Gd2 O3 C12 C4 -60.3(12) 11_544 . . . ?
Gd1 O3 C12 C4 169.5(6) 15_554 . . . ?
Gd2 O3 C12 Gd1 130.2(9) 11_544 . . 15_554 ?
C3 C4 C12 O4 164.0(7) . . . . ?
C5 C4 C12 O4 -14.4(11) . . . . ?
C3 C4 C12 O3 -17.1(10) . . . . ?
C5 C4 C12 O3 164.5(7) . . . . ?
C3 C4 C12 Gd1 98(3) . . . 15_554 ?
C5 C4 C12 Gd1 -80(3) . . . 15_554 ?
C22 C13 C14 C15 -0.3(14) . . . . ?
C23 C13 C14 C15 179.3(9) . . . . ?
C13 C14 C15 C16 -3.2(16) . . . . ?
C14 C15 C16 C17 4.2(15) . . . . ?
C14 C15 C16 C24 -179.1(9) . . . . ?
C15 C16 C17 C18 178.2(9) . . . . ?
C24 C16 C17 C18 1.9(13) . . . . ?
C15 C16 C17 C22 -1.8(13) . . . . ?
C24 C16 C17 C22 -178.1(7) . . . . ?
C16 C17 C18 C19 179.7(10) . . . . ?
C22 C17 C18 C19 -0.3(15) . . . . ?
C17 C18 C19 C20 2(2) . . . . ?
C18 C19 C20 C21 -2(2) . . . . ?
C19 C20 C21 C22 2(2) . . . . ?
C20 C21 C22 C13 -179.0(12) . . . . ?
C20 C21 C22 C17 0.0(17) . . . . ?
C14 C13 C22 C21 -178.5(9) . . . . ?
C23 C13 C22 C21 2.0(13) . . . . ?
C14 C13 C22 C17 2.6(12) . . . . ?
C23 C13 C22 C17 -177.0(7) . . . . ?
C18 C17 C22 C21 -0.6(13) . . . . ?
C16 C17 C22 C21 179.4(8) . . . . ?
C18 C17 C22 C13 178.4(8) . . . . ?
C16 C17 C22 C13 -1.5(12) . . . . ?
Gd2 O5 C23 O6 -6.0(7) . . . . ?
Gd2 O5 C23 C13 171.4(6) . . . . ?
Gd2 O6 C23 O5 6.2(7) . . . . ?
Gd2 O6 C23 C13 -171.2(6) . . . . ?
C14 C13 C23 O5 -178.7(8) . . . . ?
C22 C13 C23 O5 0.9(12) . . . . ?
C14 C13 C23 O6 -1.4(11) . . . . ?
C22 C13 C23 O6 178.2(7) . . . . ?
C14 C13 C23 Gd2 -63(4) . . . . ?
C22 C13 C23 Gd2 117(4) . . . . ?
O10 Gd2 C23 O5 -16.7(5) . . . . ?
O1 Gd2 C23 O5 79.5(4) . . . . ?
O6 Gd2 C23 O5 -173.8(7) . . . . ?
O3 Gd2 C23 O5 -93.3(4) 12_454 . . . ?
O8 Gd2 C23 O5 -112.1(7) 7_654 . . . ?
O11 Gd2 C23 O5 149.7(4) 8 . . . ?
O12 Gd2 C23 O5 -159.5(4) 8 . . . ?
O7 Gd2 C23 O5 71.1(6) 7_654 . . . ?
C36 Gd2 C23 O5 175.2(4) 8 . . . ?
C24 Gd2 C23 O5 64(2) 7_654 . . . ?
O10 Gd2 C23 O6 157.1(4) . . . . ?
O1 Gd2 C23 O6 -106.7(4) . . . . ?
O3 Gd2 C23 O6 80.5(4) 12_454 . . . ?
O8 Gd2 C23 O6 61.6(9) 7_654 . . . ?
O11 Gd2 C23 O6 -36.6(5) 8 . . . ?
O5 Gd2 C23 O6 173.8(7) . . . . ?
O12 Gd2 C23 O6 14.3(4) 8 . . . ?
O7 Gd2 C23 O6 -115.1(5) 7_654 . . . ?
C36 Gd2 C23 O6 -11.1(5) 8 . . . ?
C24 Gd2 C23 O6 -122.0(18) 7_654 . . . ?
O10 Gd2 C23 C13 -137(4) . . . . ?
O1 Gd2 C23 C13 -41(4) . . . . ?
O6 Gd2 C23 C13 66(4) . . . . ?
O3 Gd2 C23 C13 146(4) 12_454 . . . ?
O8 Gd2 C23 C13 127(4) 7_654 . . . ?
O11 Gd2 C23 C13 29(4) 8 . . . ?
O5 Gd2 C23 C13 -120(4) . . . . ?
O12 Gd2 C23 C13 80(4) 8 . . . ?
O7 Gd2 C23 C13 -49(4) 7_654 . . . ?
C36 Gd2 C23 C13 55(4) 8 . . . ?
C24 Gd2 C23 C13 -56(5) 7_654 . . . ?
Gd2 O8 C24 O7 -6.2(8) 15_554 . . . ?
Gd2 O8 C24 C16 171.9(6) 15_554 . . . ?
Gd1 O7 C24 O8 126.1(11) 15_554 . . . ?
Gd2 O7 C24 O8 5.5(7) 15_554 . . . ?
Gd1 O7 C24 C16 -51.9(16) 15_554 . . . ?
Gd2 O7 C24 C16 -172.5(7) 15_554 . . . ?
Gd1 O7 C24 Gd2 120.6(13) 15_554 . . 15_554 ?
C15 C16 C24 O8 -53.1(11) . . . . ?
C17 C16 C24 O8 123.4(9) . . . . ?
C15 C16 C24 O7 125.0(9) . . . . ?
C17 C16 C24 O7 -58.6(11) . . . . ?
C15 C16 C24 Gd2 -12(4) . . . 15_554 ?
C17 C16 C24 Gd2 164(3) . . . 15_554 ?
C34 C25 C26 C27 2.0(15) . . . . ?
C35 C25 C26 C27 -178.1(9) . . . . ?
C25 C26 C27 C28 -2.7(15) . . . . ?
C26 C27 C28 C29 0.6(14) . . . . ?
C26 C27 C28 C36 -178.7(8) . . . . ?
C27 C28 C29 C30 179.7(8) . . . . ?
C36 C28 C29 C30 -1.1(12) . . . . ?
C27 C28 C29 C34 2.0(13) . . . . ?
C36 C28 C29 C34 -178.7(7) . . . . ?
C34 C29 C30 C31 -1.2(14) . . . . ?
C28 C29 C30 C31 -178.8(9) . . . . ?
C29 C30 C31 C32 1.2(16) . . . . ?
C30 C31 C32 C33 -1.5(16) . . . . ?
C31 C32 C33 C34 1.9(15) . . . . ?
C30 C29 C34 C33 1.4(12) . . . . ?
C28 C29 C34 C33 179.1(7) . . . . ?
C30 C29 C34 C25 179.7(8) . . . . ?
C28 C29 C34 C25 -2.6(12) . . . . ?
C32 C33 C34 C29 -1.8(13) . . . . ?
C32 C33 C34 C25 180.0(9) . . . . ?
C26 C25 C34 C29 0.7(13) . . . . ?
C35 C25 C34 C29 -179.1(8) . . . . ?
C26 C25 C34 C33 178.9(9) . . . . ?
C35 C25 C34 C33 -1.0(13) . . . . ?
Gd2 O10 C35 O9 11.3(12) . . . . ?
Gd2 O10 C35 C25 -167.9(6) . . . . ?
Gd1 O9 C35 O10 58.6(14) . . . . ?
Gd1 O9 C35 C25 -122.2(9) . . . . ?
C26 C25 C35 O10 144.9(9) . . . . ?
C34 C25 C35 O10 -35.3(13) . . . . ?
C26 C25 C35 O9 -34.4(12) . . . . ?
C34 C25 C35 O9 145.4(9) . . . . ?
Gd2 O11 C36 O12 0.6(7) 16_444 . . . ?
Gd2 O11 C36 C28 -174.7(6) 16_444 . . . ?
Gd1 O12 C36 O11 -164.8(6) 12_454 . . . ?
Gd2 O12 C36 O11 -0.6(7) 16_444 . . . ?
Gd1 O12 C36 C28 10.6(15) 12_454 . . . ?
Gd2 O12 C36 C28 174.7(6) 16_444 . . . ?
Gd1 O12 C36 Gd2 -164.1(10) 12_454 . . 16_444 ?
C27 C28 C36 O11 70.3(10) . . . . ?
C29 C28 C36 O11 -109.0(9) . . . . ?
C27 C28 C36 O12 -104.9(9) . . . . ?
C29 C28 C36 O12 75.8(10) . . . . ?
C27 C28 C36 Gd2 13(7) . . . 16_444 ?
C29 C28 C36 Gd2 -167(6) . . . 16_444 ?
